data_1508280
loop_
_publ_author_name
'Kulshrestha, Aman'
'Salehi Marzijarani, Nastaran'
'Dilip Ashtekar, Kumar'
'Staples, Richard'
'Borhan, Babak'

_publ_section_title
;
 3,4-Dihydroxypyrrolidines via modified tandem aza-Payne/hydroamination
 pathway.
;
_journal_issue 14
_journal_name_full 'Organic letters'
_journal_page_first 3592
_journal_page_last 3595
_journal_paper_doi 10.1021/ol301204w
_journal_volume 14
_journal_year 2012
_chemical_formula_moiety 'C16 H19 N O5 S'
_chemical_formula_sum 'C16 H19 N O5 S'
_chemical_formula_weight 337.38
_space_group_IT_number 2
_symmetry_cell_setting triclinic
_symmetry_Int_Tables_number 2
_symmetry_space_group_name_Hall '-P 1'
_symmetry_space_group_name_H-M 'P -1'
_atom_sites_solution_hydrogens geom
_atom_sites_solution_primary direct
_atom_sites_solution_secondary difmap
_audit_creation_method SHELXL-97
_cell_angle_alpha 65.8500(10)
_cell_angle_beta 86.6440(10)
_cell_angle_gamma 88.9920(10)
_cell_formula_units_Z 2
_cell_length_a 7.4553(7)
_cell_length_b 10.7405(10)
_cell_length_c 11.3712(11)
_cell_measurement_reflns_used 5614
_cell_measurement_temperature 173(2)
_cell_measurement_theta_max 25.23
_cell_measurement_theta_min 2.20
_cell_volume 829.40(14)
_computing_cell_refinement 'APEX2 (BRUKER, V2010.11-3, 2010)'
_computing_data_collection 'COSMO (BRUKER, V1.61, 2009)'
_computing_data_reduction 'SAINT (BRUKER, V7.68A, 2010)'
_computing_molecular_graphics 'SHELXTL (Sheldrick, Acta Cryst. A64 2008, 112-122)'
_computing_publication_material 'SHELXTL (Sheldrick, Acta Cryst. A64 2008, 112-122)'
_computing_structure_refinement 'SHELXL (Sheldrick, Acta Cryst. A64 2008, 112-122)'
_computing_structure_solution 'SHELXS (Sheldrick, Acta Cryst. A64 2008, 112-122)'
_diffrn_ambient_temperature 173(2)
_diffrn_detector_area_resol_mean 836.6
_diffrn_measured_fraction_theta_full 0.998
_diffrn_measured_fraction_theta_max 0.998
_diffrn_measurement_device_type 'Bruker APEX-II CCD'
_diffrn_measurement_method '\w,and/f 0.5 deg'
_diffrn_radiation_monochromator graphite
_diffrn_radiation_probe x-ray
_diffrn_radiation_type MoK\a
_diffrn_radiation_wavelength 0.71073
_diffrn_reflns_av_R_equivalents 0.0345
_diffrn_reflns_av_sigmaI/netI 0.0302
_diffrn_reflns_limit_h_max 8
_diffrn_reflns_limit_h_min -8
_diffrn_reflns_limit_k_max 12
_diffrn_reflns_limit_k_min -12
_diffrn_reflns_limit_l_max 13
_diffrn_reflns_limit_l_min -13
_diffrn_reflns_number 13277
_diffrn_reflns_theta_full 25.30
_diffrn_reflns_theta_max 25.30
_diffrn_reflns_theta_min 1.97
_diffrn_source 'fine-focus sealed tube'
_exptl_absorpt_coefficient_mu 0.219
_exptl_absorpt_correction_T_max 0.9891
_exptl_absorpt_correction_T_min 0.9066
_exptl_absorpt_correction_type multi-scan
_exptl_absorpt_process_details SADABS
_exptl_crystal_colour colourless
_exptl_crystal_density_diffrn 1.351
_exptl_crystal_density_method 'not measured'
_exptl_crystal_description needle
_exptl_crystal_F_000 356
_exptl_crystal_size_max 0.46
_exptl_crystal_size_mid 0.14
_exptl_crystal_size_min 0.05
_refine_diff_density_max 1.009
_refine_diff_density_min -0.311
_refine_diff_density_rms 0.066
_refine_ls_extinction_method none
_refine_ls_goodness_of_fit_ref 1.051
_refine_ls_hydrogen_treatment constr
_refine_ls_matrix_type full
_refine_ls_number_parameters 211
_refine_ls_number_reflns 3001
_refine_ls_number_restraints 0
_refine_ls_restrained_S_all 1.051
_refine_ls_R_factor_all 0.0787
_refine_ls_R_factor_gt 0.0588
_refine_ls_shift/su_max 0.000
_refine_ls_shift/su_mean 0.000
_refine_ls_structure_factor_coef Fsqd
_refine_ls_weighting_details 'calc w=1/[\s^2^(Fo^2^)+(0.0820P)^2^+1.0398P] where P=(Fo^2^+2Fc^2^)/3'
_refine_ls_weighting_scheme calc
_refine_ls_wR_factor_gt 0.1564
_refine_ls_wR_factor_ref 0.1708
_reflns_number_gt 2320
_reflns_number_total 3001
_reflns_threshold_expression >2sigma(I)
_cod_data_source_file ol301204w_si_003.cif
_cod_data_source_block bb85_0m
_cod_depositor_comments
;
The following automatic conversions were performed:

'_exptl_absorpt_correction_type' value 'Multi-scan' changed to
'multi-scan' according to
/home/saulius/struct/CIF-dictionaries/cif_core.dic dictionary named
'cif_core.dic' version 2.4.2 from 2011-04-26.

Automatic conversion script
Id: cif_fix_values 1891 2012-01-12 08:04:46Z andrius 

 Adding full bibliography for 1508279--1508280.cif.
;
_cod_database_code 1508280
_contact_crystallographer_name 'Richard Staples'
_contact_crystallographer_email staples@chemistry.msu.com

loop_
_symmetry_equiv_pos_as_xyz
'x, y, z'
'-x, -y, -z'

loop_
_atom_site_label
_atom_site_type_symbol
_atom_site_fract_x
_atom_site_fract_y
_atom_site_fract_z
_atom_site_U_iso_or_equiv
_atom_site_adp_type
_atom_site_occupancy
_atom_site_symmetry_multiplicity
_atom_site_calc_flag
_atom_site_refinement_flags
_atom_site_disorder_assembly
_atom_site_disorder_group
S1 S 0.80104(11) 0.11126(8) 0.07822(7) 0.0347(3) Uani 1 1 d . A 1
O1 O 0.7377(4) -0.3378(3) 0.3063(2) 0.0513(7) Uani 1 1 d . A 1
O2 O 0.6557(4) -0.4188(2) 0.5155(2) 0.0536(7) Uani 1 1 d . A 1
O3 O 0.8204(4) -0.5482(3) 0.4381(3) 0.0625(8) Uani 1 1 d . A 1
O4 O 0.8387(3) 0.1254(2) -0.0520(2) 0.0394(6) Uani 1 1 d . A 1
O5 O 0.6239(3) 0.1369(2) 0.1176(2) 0.0427(6) Uani 1 1 d . A 1
N1 N 0.8499(4) -0.0440(3) 0.1678(2) 0.0349(6) Uani 1 1 d . A 1
H1 H 0.9174 -0.0893 0.1328 0.042 Uiso 1 1 calc R A 1
C1 C 1.0864(5) -0.0679(4) 0.3780(4) 0.0564(10) Uani 1 1 d . A 1
H1A H 1.1410 -0.0250 0.2901 0.085 Uiso 1 1 calc R A 1
H1B H 1.1800 -0.1111 0.4386 0.085 Uiso 1 1 calc R A 1
H1C H 1.0256 0.0017 0.4006 0.085 Uiso 1 1 calc R A 1
C2 C 0.9513(5) -0.1747(4) 0.3856(3) 0.0450(9) Uani 1 1 d . A 1
H2A H 0.9079 -0.2252 0.4767 0.054 Uiso 1 1 calc R A 1
H2B H 1.0119 -0.2407 0.3565 0.054 Uiso 1 1 calc R A 1
C3 C 0.7893(4) -0.1148(3) 0.3037(3) 0.0353(7) Uani 1 1 d . A 1
H3 H 0.7323 -0.0459 0.3321 0.042 Uiso 1 1 calc R A 1
C4 C 0.6466(5) -0.2216(4) 0.3190(3) 0.0421(8) Uani 1 1 d . A 1
C5 C 0.5610(5) -0.2901(3) 0.4573(3) 0.0443(8) Uani 1 1 d . A 1
H5 H 0.4324 -0.3109 0.4517 0.053 Uiso 1 1 calc R A 1
C6 C 0.5675(5) -0.2174(4) 0.5417(3) 0.0471(9) Uani 1 1 d . A 1
C7 C 0.5617(5) -0.1634(4) 0.6131(4) 0.0478(9) Uani 1 1 d . A 1
H7 H 0.5570 -0.1197 0.6709 0.057 Uiso 1 1 calc R A 1
C8 C 0.5056(5) -0.1743(4) 0.2215(4) 0.0541(10) Uani 1 1 d . A 1
H8A H 0.5623 -0.1495 0.1349 0.081 Uiso 1 1 calc R A 1
H8B H 0.4445 -0.0946 0.2257 0.081 Uiso 1 1 calc R A 1
H8C H 0.4179 -0.2478 0.2402 0.081 Uiso 1 1 calc R A 1
C9 C 0.7451(5) -0.4440(4) 0.4209(4) 0.0521(10) Uani 1 1 d . A 1
C10 C 0.9482(5) 0.2223(3) 0.1050(3) 0.0362(7) Uani 1 1 d . A 1
C11 C 1.1243(5) 0.2364(4) 0.0549(4) 0.0490(9) Uani 1 1 d . A 1
H11 H 1.1658 0.1846 0.0084 0.059 Uiso 1 1 calc R A 1
C12 C 1.2383(6) 0.3249(4) 0.0724(4) 0.0557(10) Uani 1 1 d . A 1
H12 H 1.3589 0.3334 0.0379 0.067 Uiso 1 1 calc R A 1
C13 C 1.1815(6) 0.4025(4) 0.1394(4) 0.0504(9) Uani 1 1 d . A 1
C14 C 1.0065(6) 0.3850(4) 0.1909(4) 0.0591(11) Uani 1 1 d . A 1
H14 H 0.9657 0.4355 0.2390 0.071 Uiso 1 1 calc R A 1
C15 C 0.8894(5) 0.2961(4) 0.1743(4) 0.0505(10) Uani 1 1 d . A 1
H15 H 0.7694 0.2859 0.2102 0.061 Uiso 1 1 calc R A 1
C16 C 1.3062(7) 0.5019(4) 0.1549(5) 0.0702(13) Uani 1 1 d . A 1
H16A H 1.4198 0.4567 0.1863 0.105 Uiso 1 1 calc R A 1
H16B H 1.2512 0.5349 0.2171 0.105 Uiso 1 1 calc R A 1
H16C H 1.3290 0.5792 0.0714 0.105 Uiso 1 1 calc R A 1

loop_
_atom_site_aniso_label
_atom_site_aniso_U_11
_atom_site_aniso_U_22
_atom_site_aniso_U_33
_atom_site_aniso_U_23
_atom_site_aniso_U_13
_atom_site_aniso_U_12
S1 0.0345(5) 0.0377(5) 0.0290(4) -0.0119(3) 0.0045(3) 0.0106(3)
O1 0.0591(16) 0.0493(15) 0.0496(15) -0.0258(13) 0.0086(12) 0.0028(12)
O2 0.0679(18) 0.0411(14) 0.0465(15) -0.0145(12) 0.0080(13) 0.0098(12)
O3 0.0692(19) 0.0420(15) 0.077(2) -0.0274(14) 0.0106(15) 0.0110(13)
O4 0.0416(13) 0.0480(13) 0.0263(11) -0.0138(10) 0.0015(9) 0.0117(10)
O5 0.0354(13) 0.0454(13) 0.0420(13) -0.0142(11) 0.0064(10) 0.0142(10)
N1 0.0376(15) 0.0364(14) 0.0294(14) -0.0135(12) 0.0068(11) 0.0095(11)
C1 0.039(2) 0.072(3) 0.054(2) -0.021(2) -0.0070(17) 0.0072(19)
C2 0.046(2) 0.049(2) 0.0346(18) -0.0122(16) -0.0006(15) 0.0163(16)
C3 0.0385(18) 0.0370(17) 0.0279(16) -0.0120(13) 0.0062(13) 0.0060(14)
C4 0.044(2) 0.0438(19) 0.0365(18) -0.0156(15) 0.0051(15) 0.0044(15)
C5 0.043(2) 0.0429(19) 0.043(2) -0.0154(16) 0.0056(15) 0.0059(16)
C6 0.051(2) 0.044(2) 0.040(2) -0.0121(17) 0.0116(16) 0.0052(16)
C7 0.053(2) 0.046(2) 0.041(2) -0.0168(17) 0.0083(16) 0.0075(17)
C8 0.046(2) 0.066(3) 0.048(2) -0.021(2) -0.0044(17) -0.0042(19)
C9 0.052(2) 0.045(2) 0.057(2) -0.0207(19) 0.0088(18) 0.0027(18)
C10 0.0434(18) 0.0338(16) 0.0279(16) -0.0101(13) 0.0036(13) 0.0087(14)
C11 0.046(2) 0.050(2) 0.058(2) -0.0306(19) 0.0098(17) 0.0032(17)
C12 0.052(2) 0.054(2) 0.058(2) -0.021(2) 0.0067(19) -0.0035(19)
C13 0.066(3) 0.0371(19) 0.041(2) -0.0085(16) -0.0085(18) 0.0031(17)
C14 0.082(3) 0.053(2) 0.052(2) -0.032(2) 0.001(2) 0.008(2)
C15 0.056(2) 0.050(2) 0.048(2) -0.0248(18) 0.0116(18) 0.0079(18)
C16 0.096(4) 0.046(2) 0.066(3) -0.018(2) -0.014(3) -0.007(2)

loop_
_atom_type_symbol
_atom_type_description
_atom_type_scat_dispersion_real
_atom_type_scat_dispersion_imag
_atom_type_scat_source
C C 0.0033 0.0016 'International Tables Vol C Tables 4.2.6.8 and 6.1.1.4'
H H 0.0000 0.0000 'International Tables Vol C Tables 4.2.6.8 and 6.1.1.4'
N N 0.0061 0.0033 'International Tables Vol C Tables 4.2.6.8 and 6.1.1.4'
O O 0.0106 0.0060 'International Tables Vol C Tables 4.2.6.8 and 6.1.1.4'
S S 0.1246 0.1234 'International Tables Vol C Tables 4.2.6.8 and 6.1.1.4'

loop_
_geom_angle_atom_site_label_1
_geom_angle_atom_site_label_2
_geom_angle_atom_site_label_3
_geom_angle
O5 S1 O4 119.52(14)
O5 S1 N1 107.84(14)
O4 S1 N1 105.29(13)
O5 S1 C10 107.34(15)
O4 S1 C10 107.15(15)
N1 S1 C10 109.45(15)
C9 O1 C4 111.3(3)
C9 O2 C5 108.7(3)
C3 N1 S1 124.2(2)
C3 N1 H1 117.9
S1 N1 H1 117.9
C1 C2 C3 113.4(3)
C1 C2 H2A 108.9
C3 C2 H2A 108.9
C1 C2 H2B 108.9
C3 C2 H2B 108.9
H2A C2 H2B 107.7
N1 C3 C2 109.8(3)
N1 C3 C4 110.0(3)
C2 C3 C4 113.2(3)
N1 C3 H3 107.9
C2 C3 H3 107.9
C4 C3 H3 107.9
O1 C4 C8 107.5(3)
O1 C4 C3 107.9(3)
C8 C4 C3 115.0(3)
O1 C4 C5 101.0(3)
C8 C4 C5 111.2(3)
C3 C4 C5 113.2(3)
O2 C5 C6 108.9(3)
O2 C5 C4 104.6(3)
C6 C5 C4 118.5(3)
O2 C5 H5 108.2
C6 C5 H5 108.2
C4 C5 H5 108.2
C7 C6 C5 175.4(4)
C6 C7 H7 180.0
O3 C9 O1 124.6(4)
O3 C9 O2 123.8(4)
O1 C9 O2 111.6(3)
C15 C10 C11 119.7(3)
C15 C10 S1 120.6(3)
C11 C10 S1 119.7(3)
C12 C11 C10 120.1(3)
C12 C11 H11 119.9
C10 C11 H11 119.9
C11 C12 C13 121.3(4)
C11 C12 H12 119.3
C13 C12 H12 119.3
C12 C13 C14 117.7(4)
C12 C13 C16 120.9(4)
C14 C13 C16 121.4(4)
C15 C14 C13 121.7(3)
C15 C14 H14 119.1
C13 C14 H14 119.1
C14 C15 C10 119.3(4)
C14 C15 H15 120.3
C10 C15 H15 120.3

loop_
_geom_bond_atom_site_label_1
_geom_bond_atom_site_label_2
_geom_bond_distance
S1 O5 1.428(2)
S1 O4 1.436(2)
S1 N1 1.607(3)
S1 C10 1.761(4)
O1 C9 1.339(5)
O1 C4 1.465(4)
O2 C9 1.350(4)
O2 C5 1.456(4)
O3 C9 1.191(4)
N1 C3 1.463(4)
N1 H1 0.8800
C1 C2 1.512(5)
C1 H1A 0.9800
C1 H1B 0.9800
C1 H1C 0.9800
C2 C3 1.534(5)
C2 H2A 0.9900
C2 H2B 0.9900
C3 C4 1.529(5)
C3 H3 1.0000
C4 C8 1.500(5)
C4 C5 1.541(5)
C5 C6 1.467(5)
C5 H5 1.0000
C6 C7 1.173(5)
C7 H7 0.9500
C8 H8A 0.9800
C8 H8B 0.9800
C8 H8C 0.9800
C10 C15 1.379(5)
C10 C11 1.385(5)
C11 C12 1.366(6)
C11 H11 0.9500
C12 C13 1.387(5)
C12 H12 0.9500
C13 C14 1.382(6)
C13 C16 1.498(6)
C14 C15 1.381(6)
C14 H14 0.9500
C15 H15 0.9500
C16 H16A 0.9800
C16 H16B 0.9800
C16 H16C 0.9800

loop_
_geom_hbond_atom_site_label_D
_geom_hbond_atom_site_label_H
_geom_hbond_atom_site_label_A
_geom_hbond_distance_DH
_geom_hbond_distance_HA
_geom_hbond_distance_DA
_geom_hbond_angle_DHA
_geom_hbond_site_symmetry_A
N1 H1 O4 0.88 2.09 2.899(3) 152.1 2_755

loop_
_geom_torsion_atom_site_label_1
_geom_torsion_atom_site_label_2
_geom_torsion_atom_site_label_3
_geom_torsion_atom_site_label_4
_geom_torsion
O5 S1 N1 C3 -34.4(3)
O4 S1 N1 C3 -163.0(3)
C10 S1 N1 C3 82.1(3)
S1 N1 C3 C2 -126.5(3)
S1 N1 C3 C4 108.3(3)
C1 C2 C3 N1 60.7(4)
C1 C2 C3 C4 -175.9(3)
C9 O1 C4 C8 -129.6(3)
C9 O1 C4 C3 105.9(3)
C9 O1 C4 C5 -13.1(4)
N1 C3 C4 O1 75.4(3)
C2 C3 C4 O1 -47.9(4)
N1 C3 C4 C8 -44.5(4)
C2 C3 C4 C8 -167.8(3)
N1 C3 C4 C5 -173.8(3)
C2 C3 C4 C5 62.9(4)
C9 O2 C5 C6 -142.7(3)
C9 O2 C5 C4 -15.2(4)
O1 C4 C5 O2 16.4(3)
C8 C4 C5 O2 130.1(3)
C3 C4 C5 O2 -98.7(3)
O1 C4 C5 C6 137.8(3)
C8 C4 C5 C6 -108.4(4)
C3 C4 C5 C6 22.8(4)
O2 C5 C6 C7 -93(5)
C4 C5 C6 C7 148(5)
C4 O1 C9 O3 -175.8(4)
C4 O1 C9 O2 4.3(4)
C5 O2 C9 O3 -172.5(4)
C5 O2 C9 O1 7.4(4)
O5 S1 C10 C15 10.6(3)
O4 S1 C10 C15 140.1(3)
N1 S1 C10 C15 -106.2(3)
O5 S1 C10 C11 -168.9(3)
O4 S1 C10 C11 -39.3(3)
N1 S1 C10 C11 74.4(3)
C15 C10 C11 C12 -1.1(6)
S1 C10 C11 C12 178.4(3)
C10 C11 C12 C13 -0.3(6)
C11 C12 C13 C14 1.6(6)
C11 C12 C13 C16 -178.3(4)
C12 C13 C14 C15 -1.5(6)
C16 C13 C14 C15 178.3(4)
C13 C14 C15 C10 0.2(6)
C11 C10 C15 C14 1.1(5)
S1 C10 C15 C14 -178.4(3)
